data_4340685
loop_
_publ_author_name
'Wang, Lei'
'Li, Yan-An'
'Yang, Fan'
'Liu, Qi-Kui'
'Ma, Jian-Ping'
'Dong, Yu-Bin'

_publ_section_title
;
 Cd(II)-MOF: Adsorption, Separation, and Guest-Dependent Luminescence for
 Monohalobenzenes.
;
_journal_issue 17
_journal_name_full 'Inorganic chemistry'
_journal_page_first 9087
_journal_page_last 9094
_journal_paper_doi 10.1021/ic501100p
_journal_volume 53
_journal_year 2014
_chemical_formula_sum 'C70 H70 Cd N4 O12 S2'
_chemical_formula_weight 1335.82
_chemical_name_systematic
; 
 ? 
;
_space_group_IT_number 15
_symmetry_cell_setting monoclinic
_symmetry_space_group_name_Hall '-C 2yc'
_symmetry_space_group_name_H-M 'C 1 2/c 1'
_atom_sites_solution_hydrogens geom
_atom_sites_solution_primary direct
_atom_sites_solution_secondary difmap
_audit_creation_method SHELXL-97
_cell_angle_alpha 90.00
_cell_angle_beta 106.675(4)
_cell_angle_gamma 90.00
_cell_formula_units_Z 4
_cell_length_a 28.5077(12)
_cell_length_b 13.4136(4)
_cell_length_c 18.1780(7)
_cell_measurement_reflns_used 8189
_cell_measurement_temperature 105(7)
_cell_measurement_theta_max 28.9660
_cell_measurement_theta_min 3.4350
_cell_volume 6658.8(5)
_computing_cell_refinement 'Bruker FRAMBO'
_computing_data_collection 'Bruker FRAMBO'
_computing_data_reduction 'Bruker SAINT'
_computing_molecular_graphics 'Bruker SHELXTL'
_computing_publication_material 'Bruker SHELXTL'
_computing_structure_refinement 'SHELXL-97 (Sheldrick, 1997)'
_computing_structure_solution 'SHELXS-97 (Sheldrick, 1990)'
_diffrn_ambient_temperature 105(7)
_diffrn_measured_fraction_theta_full 0.998
_diffrn_measured_fraction_theta_max 0.998
_diffrn_measurement_device_type 'multiwire proportional'
_diffrn_measurement_method 'phi and omega scans'
_diffrn_radiation_monochromator graphite
_diffrn_radiation_source 'fine-focus sealed tube'
_diffrn_radiation_type MoK\a
_diffrn_radiation_wavelength 0.71073
_diffrn_reflns_av_R_equivalents 0.0334
_diffrn_reflns_av_sigmaI/netI 0.0369
_diffrn_reflns_limit_h_max 33
_diffrn_reflns_limit_h_min -33
_diffrn_reflns_limit_k_max 15
_diffrn_reflns_limit_k_min -14
_diffrn_reflns_limit_l_max 21
_diffrn_reflns_limit_l_min -21
_diffrn_reflns_number 18779
_diffrn_reflns_theta_full 25.01
_diffrn_reflns_theta_max 25.01
_diffrn_reflns_theta_min 2.98
_exptl_absorpt_coefficient_mu 0.454
_exptl_absorpt_correction_T_max 0.8683
_exptl_absorpt_correction_T_min 0.8572
_exptl_absorpt_correction_type multi-scan
_exptl_absorpt_process_details sadabs
_exptl_crystal_density_diffrn 1.332
_exptl_crystal_density_method 'not measured'
_exptl_crystal_F_000 2776
_exptl_crystal_size_max 0.35
_exptl_crystal_size_mid 0.33
_exptl_crystal_size_min 0.32
_refine_diff_density_max 1.963
_refine_diff_density_min -2.137
_refine_diff_density_rms 0.120
_refine_ls_extinction_method none
_refine_ls_goodness_of_fit_ref 1.062
_refine_ls_hydrogen_treatment mixed
_refine_ls_matrix_type full
_refine_ls_number_parameters 448
_refine_ls_number_reflns 5867
_refine_ls_number_restraints 0
_refine_ls_restrained_S_all 1.062
_refine_ls_R_factor_all 0.0647
_refine_ls_R_factor_gt 0.0551
_refine_ls_shift/su_max 0.001
_refine_ls_shift/su_mean 0.000
_refine_ls_structure_factor_coef Fsqd
_refine_ls_weighting_details 'calc w=1/[\s^2^(Fo^2^)+(0.0840P)^2^+47.4377P] where P=(Fo^2^+2Fc^2^)/3'
_refine_ls_weighting_scheme calc
_refine_ls_wR_factor_gt 0.1537
_refine_ls_wR_factor_ref 0.1626
_reflns_number_gt 4990
_reflns_number_total 5867
_reflns_threshold_expression >2sigma(I)
_cod_data_source_file ic501100p_si_001.cif
_cod_data_source_block 1
_cod_depositor_comments
;
The following automatic conversions were performed:

'_symmetry_cell_setting' value 'Monoclinic' changed to 'monoclinic'
according to
/usr/data/users/saulius/crontab/automatic-downloads/rss-feeds/ACS/lib/dictionaries/cif_core.dic
dictionary named 'cif_core.dic' version 2.4.2 from 2011-04-26.

Automatic conversion script
Id: cif_fix_values 2281 2013-09-26 08:29:07Z andrius 

 Adding full bibliography for 4340685--4340689.cif.
;
_cod_original_cell_volume 6658.8(4)
_cod_original_sg_symbol_H-M C2/c
_cod_database_code 4340685

loop_
_symmetry_equiv_pos_as_xyz
'x, y, z'
'-x, y, -z+1/2'
'x+1/2, y+1/2, z'
'-x+1/2, y+1/2, -z+1/2'
'-x, -y, -z'
'x, -y, z-1/2'
'-x+1/2, -y+1/2, -z'
'x+1/2, -y+1/2, z-1/2'

loop_
_atom_site_label
_atom_site_type_symbol
_atom_site_fract_x
_atom_site_fract_y
_atom_site_fract_z
_atom_site_U_iso_or_equiv
_atom_site_adp_type
_atom_site_occupancy
_atom_site_symmetry_multiplicity
_atom_site_calc_flag
_atom_site_refinement_flags
_atom_site_disorder_assembly
_atom_site_disorder_group
Cd1 Cd 0.7500 0.7500 0.5000 0.01427(16) Uani 1 2 d S . .
N1 N 0.77376(13) 0.5850(2) 0.49157(19) 0.0184(7) Uani 1 1 d . . .
N2 N 0.66768(13) 0.7063(2) 0.4705(2) 0.0187(7) Uani 1 1 d . . .
O1 O 0.86119(12) 0.0701(2) 0.63238(16) 0.0255(7) Uani 1 1 d . . .
O2 O 0.92491(11) 0.0104(2) 0.77932(17) 0.0268(7) Uani 1 1 d . . .
O3 O 0.74425(12) 0.7748(2) 0.37219(17) 0.0251(7) Uani 1 1 d . . .
O4 O 0.77587(12) 0.7806(3) 0.26262(19) 0.0307(8) Uani 1 1 d . . .
O5 O 0.70633(11) 0.6736(2) 0.26113(17) 0.0249(7) Uani 1 1 d . . .
O6 O 0.4721(4) -0.0838(7) 0.5794(6) 0.104(3) Uani 0.660(7) 1 d P A 1
O6' O 0.5349(10) 0.2139(19) 0.3115(17) 0.104(9) Uani 0.340(7) 1 d P . 2
S1 S 0.73288(4) 0.76458(8) 0.28858(6) 0.0184(2) Uani 1 1 d . . .
C1 C 0.86412(17) 0.1188(3) 0.7039(2) 0.0254(10) Uani 1 1 d . . .
H1A H 0.8334 0.1518 0.7013 0.030 Uiso 1 1 calc R . .
H1B H 0.8899 0.1684 0.7151 0.030 Uiso 1 1 calc R . .
C2 C 0.87480(16) 0.0407(3) 0.7652(2) 0.0246(10) Uani 1 1 d . . .
H2A H 0.8695 0.0673 0.8118 0.029 Uiso 1 1 calc R . .
H2B H 0.8532 -0.0160 0.7487 0.029 Uiso 1 1 calc R . .
C3 C 0.7992(2) 0.5395(3) 0.5562(3) 0.0348(12) Uani 1 1 d . . .
H3 H 0.8089 0.5766 0.6012 0.042 Uiso 1 1 calc R . .
C4 C 0.8118(2) 0.4396(3) 0.5591(3) 0.0361(12) Uani 1 1 d . . .
H4 H 0.8297 0.4116 0.6055 0.043 Uiso 1 1 calc R . .
C5 C 0.79824(15) 0.3809(3) 0.4937(2) 0.0170(8) Uani 1 1 d . . .
C6 C 0.77282(16) 0.4300(3) 0.4268(2) 0.0217(9) Uani 1 1 d . . .
H6 H 0.7633 0.3950 0.3807 0.026 Uiso 1 1 calc R . .
C7 C 0.76153(16) 0.5298(3) 0.4277(2) 0.0211(9) Uani 1 1 d . . .
H7 H 0.7446 0.5601 0.3818 0.025 Uiso 1 1 calc R . .
C8 C 0.84165(15) 0.1232(3) 0.5668(2) 0.0187(9) Uani 1 1 d . . .
C9 C 0.83174(15) 0.2247(3) 0.5650(2) 0.0190(9) Uani 1 1 d . . .
H9 H 0.8398 0.2611 0.6105 0.023 Uiso 1 1 calc R . .
C10 C 0.80980(15) 0.2724(3) 0.4954(2) 0.0177(9) Uani 1 1 d . . .
C11 C 0.79782(17) 0.2164(3) 0.4277(2) 0.0224(9) Uani 1 1 d . . .
H11 H 0.7828 0.2470 0.3809 0.027 Uiso 1 1 calc R . .
C12 C 0.80829(16) 0.1152(3) 0.4302(2) 0.0225(9) Uani 1 1 d . . .
H12 H 0.8002 0.0784 0.3849 0.027 Uiso 1 1 calc R . .
C13 C 0.83038(16) 0.0688(3) 0.4986(2) 0.0200(9) Uani 1 1 d . . .
H13 H 0.8378 0.0012 0.4995 0.024 Uiso 1 1 calc R . .
C14 C 0.64384(16) 0.7108(3) 0.5244(3) 0.0245(9) Uani 1 1 d . . .
H14 H 0.6611 0.7291 0.5741 0.029 Uiso 1 1 calc R . .
C15 C 0.59435(17) 0.6892(4) 0.5083(3) 0.0284(10) Uani 1 1 d . . .
H15 H 0.5792 0.6920 0.5472 0.034 Uiso 1 1 calc R . .
C16 C 0.56721(16) 0.6634(3) 0.4341(3) 0.0251(10) Uani 1 1 d . . .
C17 C 0.59298(16) 0.6577(3) 0.3793(3) 0.0262(10) Uani 1 1 d . . .
H17 H 0.5768 0.6393 0.3291 0.031 Uiso 1 1 calc R . .
C18 C 0.64214(15) 0.6794(3) 0.3997(2) 0.0209(9) Uani 1 1 d . . .
H18 H 0.6584 0.6751 0.3622 0.025 Uiso 1 1 calc R . .
C19 C 0.44249(17) 0.5588(4) 0.3362(3) 0.0278(10) Uani 1 1 d . . .
C20 C 0.49228(17) 0.5760(4) 0.3561(3) 0.0277(10) Uani 1 1 d . . .
H20 H 0.5114 0.5419 0.3307 0.033 Uiso 1 1 calc R . .
C21 C 0.51432(17) 0.6441(4) 0.4138(3) 0.0301(11) Uani 1 1 d . . .
C22 C 0.48472(19) 0.6950(5) 0.4512(3) 0.0436(14) Uani 1 1 d . . .
H22 H 0.4986 0.7397 0.4905 0.052 Uiso 1 1 calc R . .
C23 C 0.43447(19) 0.6783(5) 0.4291(4) 0.0475(16) Uani 1 1 d . . .
H23 H 0.4149 0.7137 0.4530 0.057 Uiso 1 1 calc R . .
C24 C 0.41304(18) 0.6100(4) 0.3723(3) 0.0382(13) Uani 1 1 d . . .
H24 H 0.3795 0.5987 0.3586 0.046 Uiso 1 1 calc R . .
C25 C 0.69286(16) 0.8657(3) 0.2526(2) 0.0221(9) Uani 1 1 d . . .
C26 C 0.64323(19) 0.8515(4) 0.2240(3) 0.0374(12) Uani 1 1 d . . .
H26 H 0.6302 0.7875 0.2197 0.045 Uiso 1 1 calc R . .
C27 C 0.6125(2) 0.9339(4) 0.2015(4) 0.0506(15) Uani 1 1 d . . .
H27 H 0.5789 0.9244 0.1831 0.061 Uiso 1 1 calc R . .
C28 C 0.6315(2) 1.0295(4) 0.2062(3) 0.0400(13) Uani 1 1 d . . .
C29 C 0.6810(2) 1.0422(4) 0.2335(3) 0.0344(12) Uani 1 1 d . . .
H29 H 0.6942 1.1060 0.2366 0.041 Uiso 1 1 calc R . .
C30 C 0.71174(19) 0.9616(3) 0.2564(3) 0.0293(10) Uani 1 1 d . . .
H30 H 0.7454 0.9716 0.2747 0.035 Uiso 1 1 calc R . .
C31 C 0.5982(3) 1.1195(5) 0.1828(4) 0.0651(19) Uani 1 1 d . . .
H31A H 0.5724 1.1041 0.1372 0.098 Uiso 1 1 calc R . .
H31B H 0.6168 1.1749 0.1730 0.098 Uiso 1 1 calc R . .
H31C H 0.5843 1.1363 0.2235 0.098 Uiso 1 1 calc R . .
C32 C 0.4666(7) -0.0191(14) 0.6482(10) 0.120(6) Uani 0.660(7) 1 d P A 1
H32C H 0.4499 -0.0562 0.6789 0.144 Uiso 0.660(7) 1 calc PR A 1
H32D H 0.4984 0.0016 0.6807 0.144 Uiso 0.660(7) 1 calc PR A 1
C33 C 0.4379(6) 0.0666(11) 0.6128(9) 0.094(4) Uani 0.660(7) 1 d P A 1
H33C H 0.4574 0.1270 0.6240 0.113 Uiso 0.660(7) 1 calc PR A 1
H33D H 0.4095 0.0744 0.6314 0.113 Uiso 0.660(7) 1 calc PR A 1
C34 C 0.4221(7) 0.0452(13) 0.5254(10) 0.113(5) Uani 0.660(7) 1 d P A 1
H34C H 0.3868 0.0516 0.5045 0.135 Uiso 0.660(7) 1 calc PR A 1
H34D H 0.4377 0.0916 0.4989 0.135 Uiso 0.660(7) 1 calc PR A 1
C35 C 0.4375(5) -0.0568(10) 0.5165(9) 0.089(4) Uani 0.660(7) 1 d P A 1
H35C H 0.4097 -0.1015 0.5082 0.107 Uiso 0.660(7) 1 calc PR A 1
H35D H 0.4500 -0.0608 0.4723 0.107 Uiso 0.660(7) 1 calc PR A 1
C32' C 0.5200(16) 0.256(3) 0.366(2) 0.120(13) Uani 0.340(7) 1 d P . 2
H32E H 0.5424 0.2547 0.4164 0.144 Uiso 0.340(7) 1 d PR A 2
H32F H 0.4875 0.2484 0.3706 0.144 Uiso 0.340(7) 1 d PR A 2
C33' C 0.5207(12) 0.337(2) 0.3436(18) 0.094(9) Uani 0.340(7) 1 d P . 2
H33E H 0.5537 0.3564 0.3468 0.113 Uiso 0.340(7) 1 d PR A 2
H33F H 0.5044 0.3896 0.3629 0.113 Uiso 0.340(7) 1 d PR A 2
C34' C 0.5000 0.3597(18) 0.2500 0.113(8) Uani 0.679(13) 2 d SP . 2
H34E H 0.5063 0.4021 0.2113 0.135 Uiso 0.340(7) 1 d PR A 2
H34F H 0.4656 0.3619 0.2450 0.135 Uiso 0.340(7) 1 d PR A 2
C35' C 0.4889(13) 0.243(2) 0.220(2) 0.089(10) Uani 0.340(7) 1 d P . 2
H35E H 0.4615 0.2034 0.1924 0.107 Uiso 0.340(7) 1 d PR A 2
H35F H 0.5139 0.2411 0.1943 0.107 Uiso 0.340(7) 1 d PR A 2

loop_
_atom_site_aniso_label
_atom_site_aniso_U_11
_atom_site_aniso_U_22
_atom_site_aniso_U_33
_atom_site_aniso_U_23
_atom_site_aniso_U_13
_atom_site_aniso_U_12
Cd1 0.0159(2) 0.0107(2) 0.0143(2) 0.00055(15) 0.00124(16) -0.00007(15)
N1 0.0219(19) 0.0135(17) 0.0191(18) 0.0016(14) 0.0047(14) 0.0017(14)
N2 0.0213(18) 0.0121(17) 0.0220(18) -0.0004(14) 0.0051(15) -0.0004(14)
O1 0.0371(18) 0.0184(15) 0.0184(15) 0.0012(12) 0.0036(13) 0.0120(14)
O2 0.0221(16) 0.0317(17) 0.0252(16) 0.0142(14) 0.0045(13) 0.0082(14)
O3 0.0298(17) 0.0277(16) 0.0149(15) 0.0032(13) 0.0015(13) 0.0018(14)
O4 0.0288(18) 0.0303(17) 0.0363(19) 0.0042(15) 0.0145(15) -0.0008(15)
O5 0.0309(17) 0.0211(16) 0.0203(15) 0.0013(12) 0.0036(13) -0.0047(13)
O6 0.109(8) 0.081(6) 0.106(8) 0.025(6) 0.004(6) 0.024(6)
O6' 0.11(2) 0.081(15) 0.11(2) 0.025(13) 0.004(15) 0.024(13)
S1 0.0207(5) 0.0204(5) 0.0137(5) 0.0026(4) 0.0041(4) -0.0017(4)
C1 0.031(2) 0.023(2) 0.019(2) -0.0006(18) 0.0027(18) 0.0082(19)
C2 0.022(2) 0.029(2) 0.022(2) 0.0030(19) 0.0040(18) 0.0078(19)
C3 0.059(3) 0.020(2) 0.017(2) -0.0029(19) -0.003(2) 0.010(2)
C4 0.062(4) 0.020(2) 0.017(2) 0.0023(19) -0.003(2) 0.012(2)
C5 0.020(2) 0.014(2) 0.017(2) 0.0014(16) 0.0068(16) 0.0020(16)
C6 0.031(2) 0.017(2) 0.015(2) -0.0032(17) 0.0027(18) 0.0046(18)
C7 0.027(2) 0.018(2) 0.016(2) 0.0043(17) 0.0032(17) 0.0053(18)
C8 0.020(2) 0.017(2) 0.020(2) 0.0013(17) 0.0067(17) 0.0027(17)
C9 0.021(2) 0.017(2) 0.018(2) -0.0030(17) 0.0034(17) 0.0032(17)
C10 0.020(2) 0.017(2) 0.017(2) -0.0015(16) 0.0070(17) -0.0001(17)
C11 0.032(2) 0.019(2) 0.016(2) 0.0005(17) 0.0062(18) 0.0023(19)
C12 0.031(2) 0.019(2) 0.019(2) -0.0041(17) 0.0085(18) -0.0012(18)
C13 0.025(2) 0.0118(19) 0.025(2) -0.0009(17) 0.0101(18) 0.0028(17)
C14 0.024(2) 0.025(2) 0.025(2) -0.0071(19) 0.0067(18) -0.0041(19)
C15 0.024(2) 0.035(3) 0.030(2) -0.013(2) 0.012(2) -0.006(2)
C16 0.020(2) 0.025(2) 0.030(2) -0.0111(19) 0.0067(19) -0.0021(19)
C17 0.021(2) 0.028(2) 0.028(2) -0.010(2) 0.0028(18) -0.0008(19)
C18 0.020(2) 0.019(2) 0.022(2) -0.0035(17) 0.0040(17) 0.0003(17)
C19 0.024(2) 0.030(2) 0.028(2) -0.013(2) 0.0057(19) -0.007(2)
C20 0.025(2) 0.031(3) 0.028(2) -0.013(2) 0.0094(19) -0.001(2)
C21 0.022(2) 0.035(3) 0.033(3) -0.017(2) 0.008(2) -0.006(2)
C22 0.026(3) 0.055(4) 0.050(3) -0.036(3) 0.010(2) -0.010(3)
C23 0.024(3) 0.059(4) 0.061(4) -0.038(3) 0.016(3) -0.005(3)
C24 0.020(2) 0.050(3) 0.043(3) -0.024(3) 0.008(2) -0.009(2)
C25 0.027(2) 0.023(2) 0.015(2) 0.0029(17) 0.0059(17) -0.0016(19)
C26 0.031(3) 0.028(3) 0.046(3) 0.008(2) -0.001(2) -0.001(2)
C27 0.033(3) 0.044(3) 0.062(4) 0.008(3) -0.008(3) 0.007(3)
C28 0.050(3) 0.031(3) 0.038(3) 0.010(2) 0.011(3) 0.010(2)
C29 0.052(3) 0.022(2) 0.032(3) 0.007(2) 0.018(2) -0.001(2)
C30 0.036(3) 0.026(2) 0.028(2) 0.003(2) 0.012(2) -0.004(2)
C31 0.074(5) 0.044(4) 0.072(5) 0.020(3) 0.012(4) 0.029(3)
C32 0.118(14) 0.121(14) 0.112(13) 0.012(11) 0.019(11) 0.025(12)
C33 0.096(11) 0.088(10) 0.103(11) 0.002(8) 0.033(9) 0.015(8)
C34 0.111(13) 0.105(12) 0.122(14) 0.005(10) 0.032(11) 0.010(10)
C35 0.087(10) 0.080(9) 0.106(11) 0.001(8) 0.037(8) 0.022(8)
C32' 0.12(3) 0.12(3) 0.11(3) 0.01(2) 0.02(2) 0.02(2)
C33' 0.10(2) 0.09(2) 0.10(2) 0.002(18) 0.033(17) 0.015(18)
C34' 0.111(17) 0.105(17) 0.122(19) 0.000 0.032(15) 0.000
C35' 0.09(3) 0.08(2) 0.11(3) 0.001(16) 0.04(2) 0.022(18)

loop_
_atom_type_symbol
_atom_type_description
_atom_type_scat_dispersion_real
_atom_type_scat_dispersion_imag
_atom_type_scat_source
C C 0.0033 0.0016 'International Tables Vol C Tables 4.2.6.8 and 6.1.1.4'
H H 0.0000 0.0000 'International Tables Vol C Tables 4.2.6.8 and 6.1.1.4'
N N 0.0061 0.0033 'International Tables Vol C Tables 4.2.6.8 and 6.1.1.4'
O O 0.0106 0.0060 'International Tables Vol C Tables 4.2.6.8 and 6.1.1.4'
S S 0.1246 0.1234 'International Tables Vol C Tables 4.2.6.8 and 6.1.1.4'
Cd Cd -0.8075 1.2024 'International Tables Vol C Tables 4.2.6.8 and 6.1.1.4'

loop_
_geom_angle_atom_site_label_1
_geom_angle_atom_site_label_2
_geom_angle_atom_site_label_3
_geom_angle
_geom_angle_site_symmetry_1
_geom_angle_site_symmetry_3
O3 Cd1 O3 180.000(2) . 7_666
O3 Cd1 N2 88.35(12) . 7_666
O3 Cd1 N2 91.65(12) 7_666 7_666
O3 Cd1 N2 91.65(12) . .
O3 Cd1 N2 88.35(12) 7_666 .
N2 Cd1 N2 180.00(18) 7_666 .
O3 Cd1 N1 90.49(11) . .
O3 Cd1 N1 89.51(11) 7_666 .
N2 Cd1 N1 87.81(12) 7_666 .
N2 Cd1 N1 92.19(12) . .
O3 Cd1 N1 89.51(11) . 7_666
O3 Cd1 N1 90.49(11) 7_666 7_666
N2 Cd1 N1 92.19(12) 7_666 7_666
N2 Cd1 N1 87.81(12) . 7_666
N1 Cd1 N1 180.00(17) . 7_666
C7 N1 C3 116.8(4) . .
C7 N1 Cd1 125.1(3) . .
C3 N1 Cd1 118.0(3) . .
C18 N2 C14 117.7(4) . .
C18 N2 Cd1 121.7(3) . .
C14 N2 Cd1 120.5(3) . .
C8 O1 C1 117.2(3) . .
C19 O2 C2 117.1(3) 8_556 .
S1 O3 Cd1 164.0(2) . .
C35 O6 C32 108.3(11) . .
C35' O6' C32' 87(4) 2_655 .
C35' O6' C35' 21(4) 2_655 .
C32' O6' C35' 107(2) . .
O5 S1 O4 114.8(2) . .
O5 S1 O3 111.97(18) . .
O4 S1 O3 111.6(2) . .
O5 S1 C25 107.5(2) . .
O4 S1 C25 106.3(2) . .
O3 S1 C25 103.81(19) . .
O1 C1 C2 107.6(4) . .
O1 C1 H1A 110.2 . .
C2 C1 H1A 110.2 . .
O1 C1 H1B 110.2 . .
C2 C1 H1B 110.2 . .
H1A C1 H1B 108.5 . .
O2 C2 C1 108.1(4) . .
O2 C2 H2A 110.1 . .
C1 C2 H2A 110.1 . .
O2 C2 H2B 110.1 . .
C1 C2 H2B 110.1 . .
H2A C2 H2B 108.4 . .
N1 C3 C4 123.0(4) . .
N1 C3 H3 118.5 . .
C4 C3 H3 118.5 . .
C5 C4 C3 120.8(4) . .
C5 C4 H4 119.6 . .
C3 C4 H4 119.6 . .
C4 C5 C6 115.4(4) . .
C4 C5 C10 122.2(4) . .
C6 C5 C10 122.5(4) . .
C7 C6 C5 121.0(4) . .
C7 C6 H6 119.5 . .
C5 C6 H6 119.5 . .
N1 C7 C6 123.1(4) . .
N1 C7 H7 118.5 . .
C6 C7 H7 118.5 . .
O1 C8 C9 124.3(4) . .
O1 C8 C13 115.8(4) . .
C9 C8 C13 119.9(4) . .
C8 C9 C10 120.4(4) . .
C8 C9 H9 119.8 . .
C10 C9 H9 119.8 . .
C9 C10 C11 119.0(4) . .
C9 C10 C5 120.3(4) . .
C11 C10 C5 120.7(4) . .
C12 C11 C10 120.1(4) . .
C12 C11 H11 120.0 . .
C10 C11 H11 120.0 . .
C13 C12 C11 120.7(4) . .
C13 C12 H12 119.6 . .
C11 C12 H12 119.6 . .
C12 C13 C8 119.9(4) . .
C12 C13 H13 120.1 . .
C8 C13 H13 120.1 . .
N2 C14 C15 122.2(4) . .
N2 C14 H14 118.9 . .
C15 C14 H14 118.9 . .
C14 C15 C16 120.4(4) . .
C14 C15 H15 119.8 . .
C16 C15 H15 119.8 . .
C15 C16 C17 116.3(4) . .
C15 C16 C21 122.1(4) . .
C17 C16 C21 121.5(4) . .
C18 C17 C16 120.1(4) . .
C18 C17 H17 120.0 . .
C16 C17 H17 120.0 . .
N2 C18 C17 123.3(4) . .
N2 C18 H18 118.4 . .
C17 C18 H18 118.4 . .
O2 C19 C20 115.8(4) 8_455 .
O2 C19 C24 123.5(4) 8_455 .
C20 C19 C24 120.7(4) . .
C19 C20 C21 120.9(4) . .
C19 C20 H20 119.6 . .
C21 C20 H20 119.6 . .
C20 C21 C22 118.6(4) . .
C20 C21 C16 120.8(4) . .
C22 C21 C16 120.6(4) . .
C23 C22 C21 119.7(5) . .
C23 C22 H22 120.2 . .
C21 C22 H22 120.2 . .
C24 C23 C22 121.3(5) . .
C24 C23 H23 119.3 . .
C22 C23 H23 119.3 . .
C23 C24 C19 118.9(4) . .
C23 C24 H24 120.6 . .
C19 C24 H24 120.6 . .
C26 C25 C30 119.3(4) . .
C26 C25 S1 121.2(4) . .
C30 C25 S1 119.4(4) . .
C25 C26 C27 119.5(5) . .
C25 C26 H26 120.3 . .
C27 C26 H26 120.3 . .
C28 C27 C26 121.0(5) . .
C28 C27 H27 119.5 . .
C26 C27 H27 119.5 . .
C29 C28 C27 118.7(5) . .
C29 C28 C31 120.1(5) . .
C27 C28 C31 121.2(6) . .
C28 C29 C30 120.9(5) . .
C28 C29 H29 119.5 . .
C30 C29 H29 119.5 . .
C29 C30 C25 120.5(5) . .
C29 C30 H30 119.7 . .
C25 C30 H30 119.7 . .
C28 C31 H31A 109.5 . .
C28 C31 H31B 109.5 . .
H31A C31 H31B 109.5 . .
C28 C31 H31C 109.5 . .
H31A C31 H31C 109.5 . .
H31B C31 H31C 109.5 . .
C33 C32 O6 104.9(13) . .
C33 C32 H32C 110.8 . .
O6 C32 H32C 110.8 . .
C33 C32 H32D 110.8 . .
O6 C32 H32D 110.8 . .
H32C C32 H32D 108.8 . .
C32 C33 C34 105.6(13) . .
C32 C33 H33C 110.6 . .
C34 C33 H33C 110.6 . .
C32 C33 H33D 110.6 . .
C34 C33 H33D 110.6 . .
H33C C33 H33D 108.7 . .
C35 C34 C33 106.2(13) . .
C35 C34 H34C 110.5 . .
C33 C34 H34C 110.5 . .
C35 C34 H34D 110.5 . .
C33 C34 H34D 110.5 . .
H34C C34 H34D 108.7 . .
O6 C35 C34 109.5(13) . .
O6 C35 H35C 109.8 . .
C34 C35 H35C 109.8 . .
O6 C35 H35D 109.8 . .
C34 C35 H35D 109.8 . .
H35C C35 H35D 108.2 . .
C33' C32' O6' 96(4) . .
C33' C32' C35' 76(3) . 2_655
O6' C32' C35' 34.0(18) . 2_655
C33' C32' H32E 105.6 . .
O6' C32' H32E 116.6 . .
C35' C32' H32E 148.8 2_655 .
C33' C32' H32F 104.0 . .
O6' C32' H32F 124.0 . .
C35' C32' H32F 101.9 2_655 .
H32E C32' H32F 107.5 . .
C32' C33' C34' 119(3) . .
C32' C33' C35' 61(3) . 2_655
C34' C33' C35' 59.4(17) . 2_655
C32' C33' H33E 110.1 . .
C34' C33' H33E 93.9 . .
C35' C33' H33E 101.8 2_655 .
C32' C33' H33F 120.0 . .
C34' C33' H33F 100.1 . .
C35' C33' H33F 143.0 2_655 .
H33E C33' H33F 110.7 . .
C35' C34' C35' 38(2) . 2_655
C35' C34' C33' 61.0(17) . 2_655
C35' C34' C33' 98(2) 2_655 2_655
C35' C34' C33' 98(2) . .
C35' C34' C33' 61.0(17) 2_655 .
C33' C34' C33' 159(3) 2_655 .
C35' C34' H34E 112.2 . .
C35' C34' H34E 137.8 2_655 .
C33' C34' H34E 56.1 2_655 .
C33' C34' H34E 140.5 . .
C35' C34' H34F 84.4 . .
C35' C34' H34F 98.9 2_655 .
C33' C34' H34F 81.7 2_655 .
C33' C34' H34F 98.9 . .
H34E C34' H34F 108.2 . .
O6' C35' C35' 143(6) 2_655 2_655
O6' C35' C32' 59(4) 2_655 2_655
C35' C35' C32' 155(6) 2_655 2_655
O6' C35' C34' 134(4) 2_655 .
C35' C35' C34' 70.8(12) 2_655 .
C32' C35' C34' 101(3) 2_655 .
O6' C35' C33' 87(4) 2_655 2_655
C35' C35' C33' 128(2) 2_655 2_655
C32' C35' C33' 42.5(17) 2_655 2_655
C34' C35' C33' 59.6(17) . 2_655
O6' C35' O6' 138(5) 2_655 .
C35' C35' O6' 16(3) 2_655 .
C32' C35' O6' 145(3) 2_655 .
C34' C35' O6' 83.4(17) . .
C33' C35' O6' 136(3) 2_655 .
O6' C35' H35E 10.5 2_655 .
C35' C35' H35E 132.5 2_655 .
C32' C35' H35E 69.7 2_655 .
C34' C35' H35E 138.3 . .
C33' C35' H35E 96.3 2_655 .
O6' C35' H35E 128.1 . .
O6' C35' H35F 102.5 2_655 .
C35' C35' H35F 100.7 2_655 .
C32' C35' H35F 55.0 2_655 .
C34' C35' H35F 95.0 . .
C33' C35' H35F 71.4 2_655 .
O6' C35' H35F 89.9 . .
H35E C35' H35F 109.5 . .

loop_
_geom_bond_atom_site_label_1
_geom_bond_atom_site_label_2
_geom_bond_distance
_geom_bond_site_symmetry_2
Cd1 O3 2.306(3) .
Cd1 O3 2.306(3) 7_666
Cd1 N2 2.327(3) 7_666
Cd1 N2 2.327(3) .
Cd1 N1 2.333(3) .
Cd1 N1 2.333(3) 7_666
N1 C7 1.336(5) .
N1 C3 1.337(6) .
N2 C18 1.334(5) .
N2 C14 1.344(5) .
O1 C8 1.362(5) .
O1 C1 1.436(5) .
O2 C19 1.373(5) 8_556
O2 C2 1.436(5) .
O3 S1 1.467(3) .
O4 S1 1.450(3) .
O5 S1 1.447(3) .
O6 C35 1.328(16) .
O6 C32 1.567(19) .
O6' C35' 0.85(3) 2_655
O6' C32' 1.31(4) .
O6' C35' 1.84(4) .
S1 C25 1.773(5) .
C1 C2 1.495(6) .
C1 H1A 0.9700 .
C1 H1B 0.9700 .
C2 H2A 0.9700 .
C2 H2B 0.9700 .
C3 C4 1.385(6) .
C3 H3 0.9300 .
C4 C5 1.384(6) .
C4 H4 0.9300 .
C5 C6 1.392(6) .
C5 C10 1.490(6) .
C6 C7 1.377(6) .
C6 H6 0.9300 .
C7 H7 0.9300 .
C8 C9 1.388(6) .
C8 C13 1.395(6) .
C9 C10 1.396(6) .
C9 H9 0.9300 .
C10 C11 1.398(6) .
C11 C12 1.388(6) .
C11 H11 0.9300 .
C12 C13 1.372(6) .
C12 H12 0.9300 .
C13 H13 0.9300 .
C14 C15 1.387(6) .
C14 H14 0.9300 .
C15 C16 1.392(6) .
C15 H15 0.9300 .
C16 C17 1.398(6) .
C16 C21 1.469(6) .
C17 C18 1.374(6) .
C17 H17 0.9300 .
C18 H18 0.9300 .
C19 O2 1.373(5) 8_455
C19 C20 1.380(7) .
C19 C24 1.387(7) .
C20 C21 1.396(6) .
C20 H20 0.9300 .
C21 C22 1.403(7) .
C22 C23 1.391(7) .
C22 H22 0.9300 .
C23 C24 1.383(7) .
C23 H23 0.9300 .
C24 H24 0.9300 .
C25 C26 1.373(7) .
C25 C30 1.389(6) .
C26 C27 1.395(7) .
C26 H26 0.9300 .
C27 C28 1.385(8) .
C27 H27 0.9300 .
C28 C29 1.367(8) .
C28 C31 1.518(8) .
C29 C30 1.377(7) .
C29 H29 0.9300 .
C30 H30 0.9300 .
C31 H31A 0.9600 .
C31 H31B 0.9600 .
C31 H31C 0.9600 .
C32 C33 1.45(2) .
C32 H32C 0.9700 .
C32 H32D 0.9700 .
C33 C34 1.55(2) .
C33 H33C 0.9700 .
C33 H33D 0.9700 .
C34 C35 1.46(2) .
C34 H34C 0.9700 .
C34 H34D 0.9700 .
C35 H35C 0.9700 .
C35 H35D 0.9700 .
C32' C33' 1.17(4) .
C32' C35' 1.51(5) 2_655
C32' H32E 0.9599 .
C32' H32F 0.9600 .
C33' C34' 1.66(3) .
C33' C35' 1.68(5) 2_655
C33' H33E 0.9601 .
C33' H33F 0.9600 .
C34' C35' 1.66(4) .
C34' C35' 1.66(4) 2_655
C34' C33' 1.66(3) 2_655
C34' H34E 0.9601 .
C34' H34F 0.9600 .
C35' O6' 0.85(3) 2_655
C35' C35' 1.09(7) 2_655
C35' C32' 1.51(5) 2_655
C35' C33' 1.68(5) 2_655
C35' H35E 0.9600 .
C35' H35F 0.9601 .

loop_
_geom_torsion_atom_site_label_1
_geom_torsion_atom_site_label_2
_geom_torsion_atom_site_label_3
_geom_torsion_atom_site_label_4
_geom_torsion
_geom_torsion_site_symmetry_1
_geom_torsion_site_symmetry_4
O3 Cd1 N1 C7 -27.5(3) . .
O3 Cd1 N1 C7 152.5(3) 7_666 .
N2 Cd1 N1 C7 -115.8(3) 7_666 .
N2 Cd1 N1 C7 64.2(3) . .
N1 Cd1 N1 C7 77(20) 7_666 .
O3 Cd1 N1 C3 156.6(4) . .
O3 Cd1 N1 C3 -23.4(4) 7_666 .
N2 Cd1 N1 C3 68.3(4) 7_666 .
N2 Cd1 N1 C3 -111.7(4) . .
N1 Cd1 N1 C3 -99(20) 7_666 .
O3 Cd1 N2 C18 17.8(3) . .
O3 Cd1 N2 C18 -162.2(3) 7_666 .
N2 Cd1 N2 C18 143(100) 7_666 .
N1 Cd1 N2 C18 -72.8(3) . .
N1 Cd1 N2 C18 107.2(3) 7_666 .
O3 Cd1 N2 C14 -159.8(3) . .
O3 Cd1 N2 C14 20.2(3) 7_666 .
N2 Cd1 N2 C14 -35(100) 7_666 .
N1 Cd1 N2 C14 109.6(3) . .
N1 Cd1 N2 C14 -70.4(3) 7_666 .
O3 Cd1 O3 S1 -33(100) 7_666 .
N2 Cd1 O3 S1 136.1(8) 7_666 .
N2 Cd1 O3 S1 -43.9(8) . .
N1 Cd1 O3 S1 48.3(8) . .
N1 Cd1 O3 S1 -131.7(8) 7_666 .
Cd1 O3 S1 O5 -2.5(8) . .
Cd1 O3 S1 O4 -132.7(7) . .
Cd1 O3 S1 C25 113.2(7) . .
C8 O1 C1 C2 166.4(4) . .
C19 O2 C2 C1 177.6(4) 8_556 .
O1 C1 C2 O2 73.0(5) . .
C7 N1 C3 C4 -1.5(8) . .
Cd1 N1 C3 C4 174.7(4) . .
N1 C3 C4 C5 -0.2(9) . .
C3 C4 C5 C6 1.7(8) . .
C3 C4 C5 C10 -177.9(5) . .
C4 C5 C6 C7 -1.5(7) . .
C10 C5 C6 C7 178.1(4) . .
C3 N1 C7 C6 1.7(7) . .
Cd1 N1 C7 C6 -174.2(3) . .
C5 C6 C7 N1 -0.2(7) . .
C1 O1 C8 C9 10.6(6) . .
C1 O1 C8 C13 -167.9(4) . .
O1 C8 C9 C10 -177.4(4) . .
C13 C8 C9 C10 1.0(6) . .
C8 C9 C10 C11 0.3(6) . .
C8 C9 C10 C5 178.7(4) . .
C4 C5 C10 C9 5.0(7) . .
C6 C5 C10 C9 -174.6(4) . .
C4 C5 C10 C11 -176.6(5) . .
C6 C5 C10 C11 3.8(6) . .
C9 C10 C11 C12 -0.8(6) . .
C5 C10 C11 C12 -179.3(4) . .
C10 C11 C12 C13 0.0(7) . .
C11 C12 C13 C8 1.3(7) . .
O1 C8 C13 C12 176.7(4) . .
C9 C8 C13 C12 -1.8(6) . .
C18 N2 C14 C15 -0.3(7) . .
Cd1 N2 C14 C15 177.4(3) . .
N2 C14 C15 C16 -1.2(7) . .
C14 C15 C16 C17 2.0(7) . .
C14 C15 C16 C21 -177.3(5) . .
C15 C16 C17 C18 -1.5(7) . .
C21 C16 C17 C18 177.9(4) . .
C14 N2 C18 C17 0.9(6) . .
Cd1 N2 C18 C17 -176.8(3) . .
C16 C17 C18 N2 0.0(7) . .
O2 C19 C20 C21 -179.3(4) 8_455 .
C24 C19 C20 C21 1.1(8) . .
C19 C20 C21 C22 -0.2(8) . .
C19 C20 C21 C16 -179.1(5) . .
C15 C16 C21 C20 -148.9(5) . .
C17 C16 C21 C20 31.7(7) . .
C15 C16 C21 C22 32.2(8) . .
C17 C16 C21 C22 -147.2(5) . .
C20 C21 C22 C23 -1.3(9) . .
C16 C21 C22 C23 177.6(6) . .
C21 C22 C23 C24 1.9(10) . .
C22 C23 C24 C19 -1.0(10) . .
O2 C19 C24 C23 180.0(5) 8_455 .
C20 C19 C24 C23 -0.5(9) . .
O5 S1 C25 C26 16.4(4) . .
O4 S1 C25 C26 139.8(4) . .
O3 S1 C25 C26 -102.4(4) . .
O5 S1 C25 C30 -166.5(3) . .
O4 S1 C25 C30 -43.1(4) . .
O3 S1 C25 C30 74.7(4) . .
C30 C25 C26 C27 -1.8(8) . .
S1 C25 C26 C27 175.2(4) . .
C25 C26 C27 C28 1.2(9) . .
C26 C27 C28 C29 -0.1(9) . .
C26 C27 C28 C31 -179.2(6) . .
C27 C28 C29 C30 -0.3(8) . .
C31 C28 C29 C30 178.7(5) . .
C28 C29 C30 C25 -0.3(7) . .
C26 C25 C30 C29 1.4(7) . .
S1 C25 C30 C29 -175.7(4) . .
C35 O6 C32 C33 -19.4(18) . .
O6 C32 C33 C34 6.5(18) . .
C32 C33 C34 C35 6.8(19) . .
C32 O6 C35 C34 24.4(17) . .
C33 C34 C35 O6 -20.0(18) . .
C35' O6' C32' C33' -55(5) 2_655 .
C35' O6' C32' C33' -61(4) . .
C35' O6' C32' C35' -6(2) . 2_655
O6' C32' C33' C34' 42(4) . .
C35' C32' C33' C34' 14(4) 2_655 .
O6' C32' C33' C35' 28(2) . 2_655
C32' C33' C34' C35' -5(4) . .
C35' C33' C34' C35' 10(3) 2_655 .
C32' C33' C34' C35' -14(4) . 2_655
C32' C33' C34' C33' -9(4) . 2_655
C35' C33' C34' C33' 5.1(15) 2_655 2_655
C35' C34' C35' O6' 147(10) 2_655 2_655
C33' C34' C35' O6' -48(7) 2_655 2_655
C33' C34' C35' O6' 134(7) . 2_655
C33' C34' C35' C35' 165(5) 2_655 2_655
C33' C34' C35' C35' -14(4) . 2_655
C35' C34' C35' C32' -155(6) 2_655 2_655
C33' C34' C35' C32' 10(2) 2_655 2_655
C33' C34' C35' C32' -169(3) . 2_655
C35' C34' C35' C33' -165(5) 2_655 2_655
C33' C34' C35' C33' -178.2(6) . 2_655
C35' C34' C35' O6' -10(3) 2_655 .
C33' C34' C35' O6' 154(2) 2_655 .
C33' C34' C35' O6' -23.8(17) . .
C35' O6' C35' O6' -119(15) 2_655 2_655
C32' O6' C35' O6' -101(7) . 2_655
C32' O6' C35' C35' 18(9) . 2_655
C35' O6' C35' C32' 137(11) 2_655 2_655
C32' O6' C35' C32' 155(6) . 2_655
C35' O6' C35' C34' 37(8) 2_655 .
C32' O6' C35' C34' 55(3) . .
C35' O6' C35' C33' 70(8) 2_655 2_655
C32' O6' C35' C33' 87(4) . 2_655
